data_7134387
loop_
_publ_author_name
'Wu, Shuaijie'
'Xu, Shiji'
'He, Yanru'
'Sun, Jing'
'Jiang, Wei'
'Yan, Chao-Guo'
'Hu, Weiming'
'Wang, Lei'

_publ_section_title
;
 Palladium-catalysed alleneamination of \g,\d-unsaturated hydrazones with
 propargylic acetates: access to tetrahydropyridazines bearing allenes
;
_journal_issue 36
_journal_name_full 'Chemical Communications'
_journal_page_first 6647
_journal_page_last 6650
_journal_paper_doi 10.1039/D4CC06716A
_journal_volume 61
_journal_year 2025
_chemical_absolute_configuration ad
_chemical_formula_moiety 'C24 H26 N2 O'
_chemical_formula_sum 'C24 H26 N2 O'
_chemical_formula_weight 358.47
_space_group_crystal_system orthorhombic
_space_group_IT_number 19
_space_group_name_Hall 'P 2ac 2ab'
_space_group_name_H-M_alt 'P 21 21 21'
_atom_sites_solution_hydrogens geom
_audit_creation_method SHELXL-2014/7
_audit_update_record
;
2024-12-11 deposited with the CCDC.	2025-03-24 downloaded from the CCDC.
;
_cell_angle_alpha 90
_cell_angle_beta 90
_cell_angle_gamma 90
_cell_formula_units_Z 8
_cell_length_a 7.1976(4)
_cell_length_b 23.2687(13)
_cell_length_c 24.5001(12)
_cell_measurement_reflns_used 6826
_cell_measurement_temperature 296(2)
_cell_measurement_theta_max 21.84
_cell_measurement_theta_min 2.41
_cell_volume 4103.2(4)
_computing_cell_refinement 'Bruker SAINT'
_computing_data_collection 'Bruker APEX2'
_computing_data_reduction 'Bruker SAINT'
_computing_molecular_graphics 'Bruker SHELXTL'
_computing_publication_material 'Bruker SHELXTL'
_computing_structure_refinement 'SHELXL-2014/7 (Sheldrick, 2014)'
_computing_structure_solution 'SHELXS-97 (Sheldrick 2008)'
_diffrn_ambient_temperature 296(2)
_diffrn_measured_fraction_theta_full 0.999
_diffrn_measured_fraction_theta_max 0.999
_diffrn_measurement_device_type 'Bruker APEX-II CCD'
_diffrn_measurement_method '\f and \w scans'
_diffrn_radiation_type MoK\a
_diffrn_radiation_wavelength 0.71073
_diffrn_reflns_av_R_equivalents 0.0886
_diffrn_reflns_av_unetI/netI 0.0946
_diffrn_reflns_Laue_measured_fraction_full 0.999
_diffrn_reflns_Laue_measured_fraction_max 0.999
_diffrn_reflns_limit_h_max 8
_diffrn_reflns_limit_h_min -8
_diffrn_reflns_limit_k_max 28
_diffrn_reflns_limit_k_min -28
_diffrn_reflns_limit_l_max 30
_diffrn_reflns_limit_l_min -30
_diffrn_reflns_number 39193
_diffrn_reflns_point_group_measured_fraction_full 0.999
_diffrn_reflns_point_group_measured_fraction_max 0.999
_diffrn_reflns_theta_full 25.242
_diffrn_reflns_theta_max 25.998
_diffrn_reflns_theta_min 2.414
_exptl_absorpt_coefficient_mu 0.071
_exptl_absorpt_correction_T_max 0.7456
_exptl_absorpt_correction_T_min 0.7099
_exptl_absorpt_correction_type multi-scan
_exptl_absorpt_process_details sadabs
_exptl_crystal_colour colorless
_exptl_crystal_density_diffrn 1.161
_exptl_crystal_description block
_exptl_crystal_F_000 1536
_exptl_crystal_size_max 0.240
_exptl_crystal_size_mid 0.220
_exptl_crystal_size_min 0.180
_refine_diff_density_max 0.150
_refine_diff_density_min -0.179
_refine_diff_density_rms 0.038
_refine_ls_abs_structure_details
; 
 Flack x determined using 1366 quotients [(I+)-(I-)]/[(I+)+(I-)] 
 (Parsons, Flack and Wagner, Acta Cryst. B69 (2013) 249-259). 
;
_refine_ls_abs_structure_Flack -0.7(10)
_refine_ls_extinction_method none
_refine_ls_goodness_of_fit_ref 1.028
_refine_ls_hydrogen_treatment constr
_refine_ls_matrix_type full
_refine_ls_number_parameters 493
_refine_ls_number_reflns 8048
_refine_ls_number_restraints 0
_refine_ls_restrained_S_all 1.028
_refine_ls_R_factor_all 0.1460
_refine_ls_R_factor_gt 0.0585
_refine_ls_shift/su_max 0.000
_refine_ls_shift/su_mean 0.000
_refine_ls_structure_factor_coef Fsqd
_refine_ls_weighting_details 'w=1/[\s^2^(Fo^2^)+(0.0429P)^2^] where P=(Fo^2^+2Fc^2^)/3'
_refine_ls_weighting_scheme calc
_refine_ls_wR_factor_gt 0.0885
_refine_ls_wR_factor_ref 0.1091
_reflns_Friedel_coverage 0.769
_reflns_Friedel_fraction_full 1.000
_reflns_Friedel_fraction_max 1.000
_reflns_number_gt 4362
_reflns_number_total 8048
_reflns_threshold_expression 'I > 2\s(I)'
_cod_data_source_file d4cc06716a2.cif
_cod_data_source_block XSJ20230411
_cod_depositor_comments 'Adding full bibliography for 7134387.cif.'
_cod_database_code 7134387
_shelx_shelxl_version_number 2014/7
_shelx_space_group_comment
; 
The symmetry employed for this shelxl refinement is uniquely defined 
by the following loop, which should always be used as a source of 
symmetry information in preference to the above space-group names. 
They are only intended as comments. 
;
_shelx_estimated_absorpt_t_min 0.983
_shelx_estimated_absorpt_t_max 0.987

loop_
_space_group_symop_operation_xyz
'x, y, z'
'-x+1/2, -y, z+1/2'
'-x, y+1/2, -z+1/2'
'x+1/2, -y+1/2, -z'

loop_
_atom_site_label
_atom_site_type_symbol
_atom_site_fract_x
_atom_site_fract_y
_atom_site_fract_z
_atom_site_U_iso_or_equiv
_atom_site_adp_type
_atom_site_occupancy
_atom_site_site_symmetry_order
_atom_site_calc_flag
_atom_site_refinement_flags_posn
_atom_site_refinement_flags_adp
_atom_site_refinement_flags_occupancy
_atom_site_disorder_assembly
_atom_site_disorder_group
C1 C 1.2063(5) 1.05784(18) 0.91409(16) 0.0612(12) Uani 1 1 d . . . . .
H1 H 1.1112 1.0720 0.8922 0.073 Uiso 1 1 calc R U . . .
C2 C 1.3190(6) 1.09582(19) 0.94181(19) 0.0773(14) Uani 1 1 d . . . . .
H2 H 1.3013 1.1352 0.9377 0.093 Uiso 1 1 calc R U . . .
C3 C 1.4578(7) 1.0758(2) 0.97550(18) 0.0787(15) Uani 1 1 d . . . . .
H3 H 1.5322 1.1012 0.9950 0.094 Uiso 1 1 calc R U . . .
C4 C 1.4840(6) 1.0179(2) 0.97965(17) 0.0776(14) Uani 1 1 d . . . . .
H4 H 1.5775 1.0038 1.0022 0.093 Uiso 1 1 calc R U . . .
C5 C 1.3745(6) 0.97968(18) 0.95103(16) 0.0624(11) Uani 1 1 d . . . . .
H5 H 1.3973 0.9405 0.9540 0.075 Uiso 1 1 calc R U . . .
C6 C 1.2319(5) 0.99872(17) 0.91815(14) 0.0452(10) Uani 1 1 d . . . . .
C7 C 1.1081(5) 0.95787(15) 0.88908(13) 0.0385(9) Uani 1 1 d . . . . .
C8 C 1.1663(5) 0.89648(14) 0.88222(14) 0.0491(10) Uani 1 1 d . . . . .
H8A H 1.1406 0.8754 0.9155 0.059 Uiso 1 1 calc R U . . .
H8B H 1.2989 0.8947 0.8754 0.059 Uiso 1 1 calc R U . . .
C9 C 1.0625(5) 0.86928(14) 0.83510(13) 0.0451(10) Uani 1 1 d . . . . .
H9A H 1.0830 0.8281 0.8354 0.054 Uiso 1 1 calc R U . . .
H9B H 1.1101 0.8844 0.8009 0.054 Uiso 1 1 calc R U . . .
C10 C 0.8560(5) 0.88141(13) 0.83899(13) 0.0388(9) Uani 1 1 d . . . . .
H10 H 0.7985 0.8695 0.8045 0.047 Uiso 1 1 calc R U . . .
C11 C 0.6711(5) 0.96928(16) 0.82469(14) 0.0432(9) Uani 1 1 d . . . . .
C12 C 0.6564(5) 1.03317(15) 0.82813(14) 0.0568(11) Uani 1 1 d . . . . .
H12A H 0.5461 1.0457 0.8095 0.085 Uiso 1 1 calc R U . . .
H12B H 0.7633 1.0503 0.8113 0.085 Uiso 1 1 calc R U . . .
H12C H 0.6502 1.0446 0.8657 0.085 Uiso 1 1 calc R U . . .
C13 C 0.7573(5) 0.84914(14) 0.88574(13) 0.0428(10) Uani 1 1 d . . . . .
H13A H 0.8181 0.8584 0.9200 0.051 Uiso 1 1 calc R U . . .
H13B H 0.6297 0.8624 0.8881 0.051 Uiso 1 1 calc R U . . .
C14 C 0.7579(5) 0.78466(15) 0.87817(13) 0.0411(9) Uani 1 1 d . . . . .
C15 C 0.8706(6) 0.75268(16) 0.90744(15) 0.0492(10) Uani 1 1 d . . . . .
C16 C 0.9826(6) 0.71873(17) 0.93418(16) 0.0612(12) Uani 1 1 d . . . . .
C17 C 0.9265(8) 0.69073(18) 0.98712(16) 0.0968(18) Uani 1 1 d . . . . .
H17A H 0.7977 0.6984 0.9942 0.145 Uiso 1 1 calc R U . . .
H17B H 1.0006 0.7059 1.0163 0.145 Uiso 1 1 calc R U . . .
H17C H 0.9455 0.6500 0.9846 0.145 Uiso 1 1 calc R U . . .
C18 C 1.1744(6) 0.70530(19) 0.91254(19) 0.0889(16) Uani 1 1 d . . . . .
H18A H 1.1968 0.7274 0.8801 0.133 Uiso 1 1 calc R U . . .
H18B H 1.1827 0.6651 0.9041 0.133 Uiso 1 1 calc R U . . .
H18C H 1.2656 0.7149 0.9396 0.133 Uiso 1 1 calc R U . . .
C19 C 0.6306(5) 0.75811(15) 0.83690(13) 0.0406(9) Uani 1 1 d . . . . .
C20 C 0.5048(5) 0.78949(15) 0.80669(14) 0.0455(9) Uani 1 1 d . . . . .
H20 H 0.4985 0.8291 0.8114 0.055 Uiso 1 1 calc R U . . .
C21 C 0.3876(5) 0.76310(17) 0.76946(15) 0.0524(10) Uani 1 1 d . . . . .
H21 H 0.3041 0.7851 0.7494 0.063 Uiso 1 1 calc R U . . .
C22 C 0.3941(6) 0.70491(18) 0.76209(15) 0.0575(11) Uani 1 1 d . . . . .
H22 H 0.3145 0.6871 0.7374 0.069 Uiso 1 1 calc R U . . .
C23 C 0.5194(6) 0.67293(17) 0.79153(17) 0.0621(12) Uani 1 1 d . . . . .
H23 H 0.5251 0.6334 0.7865 0.074 Uiso 1 1 calc R U . . .
C24 C 0.6358(5) 0.69882(16) 0.82811(15) 0.0539(10) Uani 1 1 d . . . . .
H24 H 0.7202 0.6765 0.8475 0.065 Uiso 1 1 calc R U . . .
C25 C 0.6774(5) 0.21269(17) 0.89791(14) 0.0547(11) Uani 1 1 d . . . . .
H25 H 0.5852 0.1983 0.8751 0.066 Uiso 1 1 calc R U . . .
C26 C 0.7934(6) 0.17516(19) 0.92544(17) 0.0663(12) Uani 1 1 d . . . . .
H26 H 0.7802 0.1358 0.9204 0.080 Uiso 1 1 calc R U . . .
C27 C 0.9272(6) 0.1954(2) 0.96000(18) 0.0712(13) Uani 1 1 d . . . . .
H27 H 1.0025 0.1699 0.9791 0.085 Uiso 1 1 calc R U . . .
C28 C 0.9494(6) 0.2530(2) 0.96617(16) 0.0723(13) Uani 1 1 d . . . . .
H28 H 1.0406 0.2670 0.9896 0.087 Uiso 1 1 calc R U . . .
C29 C 0.8373(5) 0.29092(17) 0.93787(15) 0.0555(11) Uani 1 1 d . . . . .
H29 H 0.8568 0.3302 0.9418 0.067 Uiso 1 1 calc R U . . .
C30 C 0.6975(5) 0.27196(16) 0.90408(13) 0.0401(9) Uani 1 1 d . . . . .
C31 C 0.5723(5) 0.31285(14) 0.87618(13) 0.0385(9) Uani 1 1 d . . . . .
C32 C 0.6296(5) 0.37456(14) 0.86925(15) 0.0507(10) Uani 1 1 d . . . . .
H32A H 0.7622 0.3766 0.8625 0.061 Uiso 1 1 calc R U . . .
H32B H 0.6032 0.3957 0.9025 0.061 Uiso 1 1 calc R U . . .
C33 C 0.5257(5) 0.40122(15) 0.82207(14) 0.0468(10) Uani 1 1 d . . . . .
H33A H 0.5733 0.3859 0.7880 0.056 Uiso 1 1 calc R U . . .
H33B H 0.5460 0.4424 0.8220 0.056 Uiso 1 1 calc R U . . .
C34 C 0.3189(5) 0.38906(14) 0.82602(13) 0.0410(9) Uani 1 1 d . . . . .
H34 H 0.2616 0.4007 0.7915 0.049 Uiso 1 1 calc R U . . .
C35 C 0.1365(6) 0.30111(16) 0.81219(14) 0.0469(10) Uani 1 1 d . . . . .
C36 C 0.1221(5) 0.23670(15) 0.81555(15) 0.0616(11) Uani 1 1 d . . . . .
H36A H -0.0007 0.2249 0.8051 0.092 Uiso 1 1 calc R U . . .
H36B H 0.1463 0.2245 0.8523 0.092 Uiso 1 1 calc R U . . .
H36C H 0.2114 0.2196 0.7914 0.092 Uiso 1 1 calc R U . . .
C37 C 0.2213(5) 0.42157(14) 0.87202(13) 0.0444(9) Uani 1 1 d . . . . .
H37A H 0.0929 0.4090 0.8740 0.053 Uiso 1 1 calc R U . . .
H37B H 0.2805 0.4121 0.9064 0.053 Uiso 1 1 calc R U . . .
C38 C 0.2260(5) 0.48589(15) 0.86411(14) 0.0426(9) Uani 1 1 d . . . . .
C39 C 0.3459(6) 0.51650(15) 0.89243(14) 0.0484(10) Uani 1 1 d . . . . .
C40 C 0.4704(6) 0.54482(16) 0.92018(15) 0.0512(10) Uani 1 1 d . . . . .
C41 C 0.6682(6) 0.55095(19) 0.90121(17) 0.0755(13) Uani 1 1 d . . . . .
H41A H 0.6778 0.5385 0.8639 0.113 Uiso 1 1 calc R U . . .
H41B H 0.7477 0.5278 0.9237 0.113 Uiso 1 1 calc R U . . .
H41C H 0.7053 0.5905 0.9039 0.113 Uiso 1 1 calc R U . . .
C42 C 0.4252(6) 0.57260(17) 0.97440(15) 0.0757(14) Uani 1 1 d . . . . .
H42A H 0.2942 0.5697 0.9812 0.114 Uiso 1 1 calc R U . . .
H42B H 0.4606 0.6124 0.9734 0.114 Uiso 1 1 calc R U . . .
H42C H 0.4921 0.5534 1.0030 0.114 Uiso 1 1 calc R U . . .
C43 C 0.1034(5) 0.51351(15) 0.82242(13) 0.0396(9) Uani 1 1 d . . . . .
C44 C 0.1107(5) 0.57183(16) 0.81340(14) 0.0524(10) Uani 1 1 d . . . . .
H44 H 0.1964 0.5938 0.8326 0.063 Uiso 1 1 calc R U . . .
C45 C -0.0057(6) 0.59855(18) 0.77665(17) 0.0624(12) Uani 1 1 d . . . . .
H45 H 0.0013 0.6381 0.7717 0.075 Uiso 1 1 calc R U . . .
C46 C -0.1321(6) 0.56682(18) 0.74737(15) 0.0583(11) Uani 1 1 d . . . . .
H46 H -0.2108 0.5848 0.7225 0.070 Uiso 1 1 calc R U . . .
C47 C -0.1414(5) 0.50866(17) 0.75502(14) 0.0511(10) Uani 1 1 d . . . . .
H47 H -0.2264 0.4870 0.7352 0.061 Uiso 1 1 calc R U . . .
C48 C -0.0246(5) 0.48176(16) 0.79223(14) 0.0469(9) Uani 1 1 d . . . . .
H48 H -0.0319 0.4422 0.7970 0.056 Uiso 1 1 calc R U . . .
N1 N 0.9546(4) 0.97901(12) 0.87116(11) 0.0404(7) Uani 1 1 d . . . . .
N2 N 0.8300(4) 0.94372(12) 0.84470(11) 0.0395(7) Uani 1 1 d . . . . .
N3 N 0.4195(4) 0.29127(11) 0.85799(11) 0.0429(8) Uani 1 1 d . . . . .
N4 N 0.2926(4) 0.32665(12) 0.83211(11) 0.0415(8) Uani 1 1 d . . . . .
O1 O 0.5490(4) 0.93919(11) 0.80479(10) 0.0566(7) Uani 1 1 d . . . . .
O2 O 0.0131(4) 0.33063(11) 0.79201(10) 0.0606(7) Uani 1 1 d . . . . .

loop_
_atom_site_aniso_label
_atom_site_aniso_U_11
_atom_site_aniso_U_22
_atom_site_aniso_U_33
_atom_site_aniso_U_23
_atom_site_aniso_U_13
_atom_site_aniso_U_12
C1 0.050(3) 0.056(3) 0.078(3) -0.014(2) -0.007(2) 0.004(2)
C2 0.057(3) 0.062(3) 0.112(4) -0.031(3) -0.004(3) -0.001(3)
C3 0.055(3) 0.095(4) 0.086(3) -0.037(3) 0.001(3) -0.012(3)
C4 0.059(3) 0.099(4) 0.075(3) -0.005(3) -0.021(3) -0.007(3)
C5 0.058(3) 0.062(3) 0.067(3) 0.002(2) -0.016(3) -0.006(2)
C6 0.038(2) 0.053(3) 0.044(2) -0.002(2) 0.003(2) -0.001(2)
C7 0.035(2) 0.045(2) 0.035(2) 0.0023(17) 0.0039(19) 0.001(2)
C8 0.036(2) 0.050(3) 0.061(2) 0.000(2) 0.004(2) 0.005(2)
C9 0.046(3) 0.040(2) 0.049(2) -0.0021(18) 0.011(2) 0.0022(19)
C10 0.045(2) 0.037(2) 0.035(2) -0.0032(16) 0.0001(19) 0.0004(18)
C11 0.040(3) 0.049(3) 0.041(2) 0.0027(19) 0.002(2) 0.003(2)
C12 0.052(3) 0.051(3) 0.067(3) 0.007(2) -0.001(2) 0.008(2)
C13 0.041(2) 0.048(2) 0.040(2) -0.0014(18) 0.0005(19) 0.0016(18)
C14 0.039(2) 0.045(2) 0.039(2) 0.0052(19) 0.001(2) 0.000(2)
C15 0.051(3) 0.048(3) 0.049(2) 0.002(2) -0.003(2) -0.003(2)
C16 0.073(3) 0.053(3) 0.058(3) -0.001(2) -0.025(3) 0.005(3)
C17 0.150(5) 0.073(3) 0.068(3) 0.019(2) -0.030(3) 0.004(3)
C18 0.083(4) 0.085(4) 0.100(4) -0.017(3) -0.031(3) 0.029(3)
C19 0.036(2) 0.038(2) 0.048(2) 0.0027(18) 0.006(2) 0.0004(19)
C20 0.042(2) 0.042(2) 0.051(2) 0.0050(19) -0.002(2) 0.000(2)
C21 0.042(2) 0.060(3) 0.055(2) 0.003(2) -0.003(2) -0.002(2)
C22 0.049(3) 0.061(3) 0.063(3) -0.010(2) -0.004(2) -0.011(2)
C23 0.058(3) 0.042(3) 0.086(3) -0.014(2) 0.000(3) -0.001(2)
C24 0.048(3) 0.044(3) 0.070(3) 0.001(2) -0.005(2) 0.006(2)
C25 0.051(3) 0.055(3) 0.058(3) 0.000(2) -0.007(2) 0.001(2)
C26 0.067(3) 0.052(3) 0.080(3) 0.008(2) 0.001(3) 0.011(3)
C27 0.060(3) 0.073(4) 0.080(3) 0.012(3) -0.012(3) 0.021(3)
C28 0.056(3) 0.092(4) 0.069(3) 0.000(3) -0.021(2) 0.011(3)
C29 0.050(3) 0.058(3) 0.058(2) -0.005(2) -0.008(2) 0.002(2)
C30 0.034(2) 0.046(3) 0.040(2) -0.0018(18) 0.0007(19) -0.0019(19)
C31 0.034(2) 0.043(2) 0.039(2) -0.0015(18) 0.0001(18) -0.0007(19)
C32 0.037(2) 0.046(2) 0.069(3) 0.000(2) -0.001(2) -0.005(2)
C33 0.044(2) 0.043(2) 0.053(2) 0.0064(19) 0.003(2) -0.001(2)
C34 0.039(2) 0.043(2) 0.041(2) 0.0038(18) -0.0046(19) 0.0035(19)
C35 0.042(3) 0.053(3) 0.045(2) -0.0031(19) -0.001(2) 0.000(2)
C36 0.053(3) 0.052(3) 0.080(3) -0.013(2) -0.006(2) -0.012(2)
C37 0.039(2) 0.053(3) 0.042(2) -0.0023(19) -0.0034(19) -0.0032(19)
C38 0.039(2) 0.046(2) 0.043(2) -0.0057(19) 0.001(2) -0.001(2)
C39 0.050(3) 0.047(2) 0.048(2) -0.0058(19) -0.010(2) 0.002(2)
C40 0.056(3) 0.048(3) 0.049(2) -0.0028(19) -0.016(2) 0.002(2)
C41 0.069(3) 0.083(3) 0.075(3) 0.001(2) -0.017(3) -0.015(3)
C42 0.087(4) 0.078(3) 0.062(3) -0.016(2) -0.020(3) -0.002(3)
C43 0.033(2) 0.043(2) 0.043(2) -0.0046(18) 0.0018(19) 0.0015(18)
C44 0.050(3) 0.049(3) 0.059(3) -0.002(2) -0.004(2) -0.002(2)
C45 0.060(3) 0.049(3) 0.078(3) 0.004(2) 0.001(3) 0.006(2)
C46 0.055(3) 0.067(3) 0.054(3) 0.003(2) -0.001(2) 0.013(3)
C47 0.041(2) 0.061(3) 0.052(2) -0.007(2) -0.006(2) 0.004(2)
C48 0.045(2) 0.041(2) 0.055(2) -0.0024(19) -0.005(2) 0.000(2)
N1 0.040(2) 0.0419(18) 0.0396(17) 0.0044(15) 0.0023(16) -0.0050(16)
N2 0.0370(19) 0.0364(19) 0.0451(17) -0.0022(14) -0.0053(16) 0.0021(16)
N3 0.040(2) 0.0421(19) 0.0461(18) 0.0028(15) -0.0035(16) -0.0008(17)
N4 0.039(2) 0.0372(19) 0.0482(18) 0.0005(15) -0.0085(16) -0.0054(16)
O1 0.0459(17) 0.0586(17) 0.0653(17) -0.0045(14) -0.0164(14) -0.0009(14)
O2 0.0457(17) 0.0697(19) 0.0663(17) -0.0020(15) -0.0156(15) -0.0010(15)

loop_
_atom_type_symbol
_atom_type_description
_atom_type_scat_dispersion_real
_atom_type_scat_dispersion_imag
_atom_type_scat_source
C C 0.0033 0.0016 'International Tables Vol C Tables 4.2.6.8 and 6.1.1.4'
H H 0.0000 0.0000 'International Tables Vol C Tables 4.2.6.8 and 6.1.1.4'
N N 0.0061 0.0033 'International Tables Vol C Tables 4.2.6.8 and 6.1.1.4'
O O 0.0106 0.0060 'International Tables Vol C Tables 4.2.6.8 and 6.1.1.4'

loop_
_geom_angle_atom_site_label_1
_geom_angle_atom_site_label_2
_geom_angle_atom_site_label_3
_geom_angle
_geom_angle_site_symmetry_1
_geom_angle_site_symmetry_3
_geom_angle_publ_flag
C2 C1 C6 121.4(4) . . ?
C2 C1 H1 119.3 . . ?
C6 C1 H1 119.3 . . ?
C3 C2 C1 120.4(4) . . ?
C3 C2 H2 119.8 . . ?
C1 C2 H2 119.8 . . ?
C4 C3 C2 118.6(4) . . ?
C4 C3 H3 120.7 . . ?
C2 C3 H3 120.7 . . ?
C3 C4 C5 121.3(4) . . ?
C3 C4 H4 119.4 . . ?
C5 C4 H4 119.4 . . ?
C6 C5 C4 121.1(4) . . ?
C6 C5 H5 119.5 . . ?
C4 C5 H5 119.5 . . ?
C5 C6 C1 117.3(4) . . ?
C5 C6 C7 121.4(4) . . ?
C1 C6 C7 121.3(4) . . ?
N1 C7 C6 115.7(3) . . ?
N1 C7 C8 124.5(3) . . ?
C6 C7 C8 119.8(3) . . ?
C7 C8 C9 110.3(3) . . ?
C7 C8 H8A 109.6 . . ?
C9 C8 H8A 109.6 . . ?
C7 C8 H8B 109.6 . . ?
C9 C8 H8B 109.6 . . ?
H8A C8 H8B 108.1 . . ?
C8 C9 C10 111.0(3) . . ?
C8 C9 H9A 109.4 . . ?
C10 C9 H9A 109.4 . . ?
C8 C9 H9B 109.4 . . ?
C10 C9 H9B 109.4 . . ?
H9A C9 H9B 108.0 . . ?
N2 C10 C9 108.3(3) . . ?
N2 C10 C13 110.6(3) . . ?
C9 C10 C13 114.1(3) . . ?
N2 C10 H10 107.9 . . ?
C9 C10 H10 107.9 . . ?
C13 C10 H10 107.9 . . ?
O1 C11 N2 119.3(3) . . ?
O1 C11 C12 122.7(4) . . ?
N2 C11 C12 117.9(3) . . ?
C11 C12 H12A 109.5 . . ?
C11 C12 H12B 109.5 . . ?
H12A C12 H12B 109.5 . . ?
C11 C12 H12C 109.5 . . ?
H12A C12 H12C 109.5 . . ?
H12B C12 H12C 109.5 . . ?
C14 C13 C10 113.0(3) . . ?
C14 C13 H13A 109.0 . . ?
C10 C13 H13A 109.0 . . ?
C14 C13 H13B 109.0 . . ?
C10 C13 H13B 109.0 . . ?
H13A C13 H13B 107.8 . . ?
C15 C14 C19 120.8(3) . . ?
C15 C14 C13 119.8(3) . . ?
C19 C14 C13 119.4(3) . . ?
C16 C15 C14 176.6(4) . . ?
C15 C16 C17 121.9(4) . . ?
C15 C16 C18 120.9(4) . . ?
C17 C16 C18 117.2(4) . . ?
C16 C17 H17A 109.5 . . ?
C16 C17 H17B 109.5 . . ?
H17A C17 H17B 109.5 . . ?
C16 C17 H17C 109.5 . . ?
H17A C17 H17C 109.5 . . ?
H17B C17 H17C 109.5 . . ?
C16 C18 H18A 109.5 . . ?
C16 C18 H18B 109.5 . . ?
H18A C18 H18B 109.5 . . ?
C16 C18 H18C 109.5 . . ?
H18A C18 H18C 109.5 . . ?
H18B C18 H18C 109.5 . . ?
C20 C19 C24 117.3(4) . . ?
C20 C19 C14 123.1(3) . . ?
C24 C19 C14 119.7(3) . . ?
C19 C20 C21 121.2(4) . . ?
C19 C20 H20 119.4 . . ?
C21 C20 H20 119.4 . . ?
C22 C21 C20 120.3(4) . . ?
C22 C21 H21 119.8 . . ?
C20 C21 H21 119.8 . . ?
C21 C22 C23 119.3(4) . . ?
C21 C22 H22 120.3 . . ?
C23 C22 H22 120.3 . . ?
C24 C23 C22 120.5(4) . . ?
C24 C23 H23 119.7 . . ?
C22 C23 H23 119.7 . . ?
C23 C24 C19 121.3(4) . . ?
C23 C24 H24 119.3 . . ?
C19 C24 H24 119.3 . . ?
C26 C25 C30 120.6(4) . . ?
C26 C25 H25 119.7 . . ?
C30 C25 H25 119.7 . . ?
C27 C26 C25 120.7(4) . . ?
C27 C26 H26 119.7 . . ?
C25 C26 H26 119.7 . . ?
C28 C27 C26 119.5(4) . . ?
C28 C27 H27 120.3 . . ?
C26 C27 H27 120.3 . . ?
C27 C28 C29 120.3(4) . . ?
C27 C28 H28 119.8 . . ?
C29 C28 H28 119.8 . . ?
C30 C29 C28 121.6(4) . . ?
C30 C29 H29 119.2 . . ?
C28 C29 H29 119.2 . . ?
C29 C30 C25 117.3(4) . . ?
C29 C30 C31 121.2(3) . . ?
C25 C30 C31 121.5(3) . . ?
N3 C31 C30 115.4(3) . . ?
N3 C31 C32 124.6(3) . . ?
C30 C31 C32 120.0(3) . . ?
C31 C32 C33 110.1(3) . . ?
C31 C32 H32A 109.7 . . ?
C33 C32 H32A 109.7 . . ?
C31 C32 H32B 109.7 . . ?
C33 C32 H32B 109.7 . . ?
H32A C32 H32B 108.2 . . ?
C32 C33 C34 111.1(3) . . ?
C32 C33 H33A 109.4 . . ?
C34 C33 H33A 109.4 . . ?
C32 C33 H33B 109.4 . . ?
C34 C33 H33B 109.4 . . ?
H33A C33 H33B 108.0 . . ?
N4 C34 C33 108.5(3) . . ?
N4 C34 C37 110.7(3) . . ?
C33 C34 C37 113.9(3) . . ?
N4 C34 H34 107.8 . . ?
C33 C34 H34 107.8 . . ?
C37 C34 H34 107.8 . . ?
O2 C35 N4 119.8(3) . . ?
O2 C35 C36 122.0(4) . . ?
N4 C35 C36 118.2(4) . . ?
C35 C36 H36A 109.5 . . ?
C35 C36 H36B 109.5 . . ?
H36A C36 H36B 109.5 . . ?
C35 C36 H36C 109.5 . . ?
H36A C36 H36C 109.5 . . ?
H36B C36 H36C 109.5 . . ?
C38 C37 C34 112.7(3) . . ?
C38 C37 H37A 109.1 . . ?
C34 C37 H37A 109.1 . . ?
C38 C37 H37B 109.1 . . ?
C34 C37 H37B 109.1 . . ?
H37A C37 H37B 107.8 . . ?
C39 C38 C43 120.9(3) . . ?
C39 C38 C37 118.9(3) . . ?
C43 C38 C37 120.0(3) . . ?
C40 C39 C38 177.2(4) . . ?
C39 C40 C41 122.5(4) . . ?
C39 C40 C42 121.7(4) . . ?
C41 C40 C42 115.8(4) . . ?
C40 C41 H41A 109.5 . . ?
C40 C41 H41B 109.5 . . ?
H41A C41 H41B 109.5 . . ?
C40 C41 H41C 109.5 . . ?
H41A C41 H41C 109.5 . . ?
H41B C41 H41C 109.5 . . ?
C40 C42 H42A 109.5 . . ?
C40 C42 H42B 109.5 . . ?
H42A C42 H42B 109.5 . . ?
C40 C42 H42C 109.5 . . ?
H42A C42 H42C 109.5 . . ?
H42B C42 H42C 109.5 . . ?
C44 C43 C48 117.6(3) . . ?
C44 C43 C38 120.8(3) . . ?
C48 C43 C38 121.7(3) . . ?
C43 C44 C45 121.8(4) . . ?
C43 C44 H44 119.1 . . ?
C45 C44 H44 119.1 . . ?
C46 C45 C44 120.1(4) . . ?
C46 C45 H45 120.0 . . ?
C44 C45 H45 120.0 . . ?
C47 C46 C45 119.5(4) . . ?
C47 C46 H46 120.2 . . ?
C45 C46 H46 120.2 . . ?
C46 C47 C48 120.4(4) . . ?
C46 C47 H47 119.8 . . ?
C48 C47 H47 119.8 . . ?
C47 C48 C43 120.6(3) . . ?
C47 C48 H48 119.7 . . ?
C43 C48 H48 119.7 . . ?
C7 N1 N2 119.4(3) . . ?
N1 N2 C11 116.7(3) . . ?
N1 N2 C10 123.4(3) . . ?
C11 N2 C10 119.8(3) . . ?
C31 N3 N4 119.3(3) . . ?
C35 N4 N3 116.7(3) . . ?
C35 N4 C34 120.0(3) . . ?
N3 N4 C34 123.3(3) . . ?

loop_
_geom_bond_atom_site_label_1
_geom_bond_atom_site_label_2
_geom_bond_distance
_geom_bond_site_symmetry_2
_geom_bond_publ_flag
C1 C2 1.378(5) . ?
C1 C6 1.392(5) . ?
C1 H1 0.9300 . ?
C2 C3 1.377(6) . ?
C2 H2 0.9300 . ?
C3 C4 1.365(6) . ?
C3 H3 0.9300 . ?
C4 C5 1.379(5) . ?
C4 H4 0.9300 . ?
C5 C6 1.378(5) . ?
C5 H5 0.9300 . ?
C6 C7 1.485(5) . ?
C7 N1 1.287(4) . ?
C7 C8 1.498(4) . ?
C8 C9 1.514(4) . ?
C8 H8A 0.9700 . ?
C8 H8B 0.9700 . ?
C9 C10 1.516(5) . ?
C9 H9A 0.9700 . ?
C9 H9B 0.9700 . ?
C10 N2 1.468(4) . ?
C10 C13 1.543(4) . ?
C10 H10 0.9800 . ?
C11 O1 1.225(4) . ?
C11 N2 1.379(4) . ?
C11 C12 1.493(5) . ?
C12 H12A 0.9600 . ?
C12 H12B 0.9600 . ?
C12 H12C 0.9600 . ?
C13 C14 1.512(4) . ?
C13 H13A 0.9700 . ?
C13 H13B 0.9700 . ?
C14 C15 1.314(5) . ?
C14 C19 1.498(4) . ?
C15 C16 1.305(5) . ?
C16 C17 1.506(5) . ?
C16 C18 1.512(6) . ?
C17 H17A 0.9600 . ?
C17 H17B 0.9600 . ?
C17 H17C 0.9600 . ?
C18 H18A 0.9600 . ?
C18 H18B 0.9600 . ?
C18 H18C 0.9600 . ?
C19 C20 1.379(4) . ?
C19 C24 1.397(4) . ?
C20 C21 1.386(5) . ?
C20 H20 0.9300 . ?
C21 C22 1.367(4) . ?
C21 H21 0.9300 . ?
C22 C23 1.374(5) . ?
C22 H22 0.9300 . ?
C23 C24 1.367(5) . ?
C23 H23 0.9300 . ?
C24 H24 0.9300 . ?
C25 C26 1.384(5) . ?
C25 C30 1.395(5) . ?
C25 H25 0.9300 . ?
C26 C27 1.366(5) . ?
C26 H26 0.9300 . ?
C27 C28 1.359(5) . ?
C27 H27 0.9300 . ?
C28 C29 1.382(5) . ?
C28 H28 0.9300 . ?
C29 C30 1.375(5) . ?
C29 H29 0.9300 . ?
C30 C31 1.478(4) . ?
C31 N3 1.288(4) . ?
C31 C32 1.504(4) . ?
C32 C33 1.510(4) . ?
C32 H32A 0.9700 . ?
C32 H32B 0.9700 . ?
C33 C34 1.518(5) . ?
C33 H33A 0.9700 . ?
C33 H33B 0.9700 . ?
C34 N4 1.472(4) . ?
C34 C37 1.529(4) . ?
C34 H34 0.9800 . ?
C35 O2 1.227(4) . ?
C35 N4 1.361(4) . ?
C35 C36 1.504(5) . ?
C36 H36A 0.9600 . ?
C36 H36B 0.9600 . ?
C36 H36C 0.9600 . ?
C37 C38 1.509(4) . ?
C37 H37A 0.9700 . ?
C37 H37B 0.9700 . ?
C38 C39 1.317(5) . ?
C38 C43 1.495(5) . ?
C39 C40 1.304(5) . ?
C40 C41 1.504(5) . ?
C40 C42 1.513(5) . ?
C41 H41A 0.9600 . ?
C41 H41B 0.9600 . ?
C41 H41C 0.9600 . ?
C42 H42A 0.9600 . ?
C42 H42B 0.9600 . ?
C42 H42C 0.9600 . ?
C43 C44 1.376(4) . ?
C43 C48 1.393(5) . ?
C44 C45 1.378(5) . ?
C44 H44 0.9300 . ?
C45 C46 1.374(5) . ?
C45 H45 0.9300 . ?
C46 C47 1.368(4) . ?
C46 H46 0.9300 . ?
C47 C48 1.389(5) . ?
C47 H47 0.9300 . ?
C48 H48 0.9300 . ?
N1 N2 1.378(4) . ?
N3 N4 1.384(4) . ?
